data_4021500
loop_
_publ_author_name
'Scott E. Denmark'
'Jiping Fu'
'Diane M. Coe'
'Xiping Su'
'Norman E. Pratt'
'Brian D. Griedel'

_publ_section_title
;
 Chiral Phosphoramide-Catalyzed Enantioselective Addition
 of Allylic Trichlorosilanes to Aldehydes. Preparative and
 Mechanistic Studies with Monodentate Phosphorus-Based Amides
;
_journal_name_full 'Journal of Organic Chemistry'
_journal_page_first 1513
_journal_page_last 1522
_journal_paper_doi 10.1021/jo052202p
_journal_volume 71
_journal_year 2006
_chemical_compound_source XS-IV-83R
_chemical_formula_moiety C28H28N3OP
_chemical_formula_sum 'C18 H28 N3 O P'
_chemical_formula_weight 333.40
_chemical_name_common Endo-Proline-phosphoramide(3,5-di-Me-Ph).
_chemical_name_systematic
; 
? 
;
_space_group_IT_number 4
_symmetry_cell_setting triclinic
_symmetry_space_group_name_Hall 'P 2yb'
_symmetry_space_group_name_H-M 'P 1 21 1'
_atom_sites_solution_hydrogens geom
_atom_sites_solution_primary direct
_atom_sites_solution_secondary difmap
_audit_creation_method SHELXL
_audit_update_record
; 
? 
;
_cell_angle_alpha 90.00
_cell_angle_beta 90.000(2)
_cell_angle_gamma 90.00
_cell_formula_units_Z 4
_cell_length_a 6.3934(5)
_cell_length_b 9.9221(8)
_cell_length_c 28.137(2)
_cell_measurement_reflns_used 2011
_cell_measurement_temperature 198(2)
_cell_measurement_theta_max 28
_cell_measurement_theta_min 4
_cell_volume 1784.9(2)
_computing_cell_refinement 'SAINT (Siemens, 1994)'
_computing_data_collection 'SMART (Siemens, 1994)'
_computing_data_reduction 'SAINT (Siemens, 1994)'
_computing_molecular_graphics 'SHELXTL (Siemens, 1994)'
_computing_publication_material 'CIFTAB (Sheldrick, 1993)'
_computing_structure_refinement 'SHELXTL (Siemens, 1994)'
_computing_structure_solution 'SHELXTL (Siemens, 1994)'
_diffrn_ambient_temperature 198(2)
_diffrn_measurement_device 'Siemens Platform/CCD'
_diffrn_measurement_method '\w scans'
_diffrn_radiation_monochromator graphite
_diffrn_radiation_source 'normal-focus sealed tube'
_diffrn_radiation_type MoK\a
_diffrn_radiation_wavelength 0.71073
_diffrn_reflns_av_R_equivalents 0.1229
_diffrn_reflns_av_sigmaI/netI 0.2056
_diffrn_reflns_limit_h_max 8
_diffrn_reflns_limit_h_min -8
_diffrn_reflns_limit_k_max 9
_diffrn_reflns_limit_k_min -13
_diffrn_reflns_limit_l_max 36
_diffrn_reflns_limit_l_min -34
_diffrn_reflns_number 11596
_diffrn_reflns_theta_max 28.32
_diffrn_reflns_theta_min 1.45
_diffrn_standards_decay_% 0.8
_diffrn_standards_interval_time 360
_diffrn_standards_number 130
_exptl_absorpt_coefficient_mu 0.163
_exptl_absorpt_correction_type empirical
_exptl_crystal_colour colorless
_exptl_crystal_density_diffrn 1.241
_exptl_crystal_density_meas ?
_exptl_crystal_density_method not_measured
_exptl_crystal_description columnar
_exptl_crystal_F_000 720
_exptl_crystal_size_max 0.44
_exptl_crystal_size_mid 0.08
_exptl_crystal_size_min 0.05
_refine_diff_density_max 0.328
_refine_diff_density_min -0.338
_refine_diff_density_rms 0.080
_refine_ls_abs_structure_details 'Flack H D (1983), Acta Cryst. A39, 876-881'
_refine_ls_abs_structure_Flack -0.10(26)
_refine_ls_extinction_method none
_refine_ls_goodness_of_fit_all 1.200
_refine_ls_goodness_of_fit_obs 1.288
_refine_ls_matrix_type full
_refine_ls_number_parameters 419
_refine_ls_number_reflns 6725
_refine_ls_number_restraints 1
_refine_ls_restrained_S_all 1.204
_refine_ls_restrained_S_obs 1.288
_refine_ls_R_factor_all 0.2487
_refine_ls_R_factor_obs 0.1163
_refine_ls_shift/esd_max -0.003
_refine_ls_shift/esd_mean 0.000
_refine_ls_structure_factor_coef Fsqd
_refine_ls_weighting_details 'w=1/[\s^2^(Fo^2^)+(0.0000P)^2^+5.4327P] where P=(Fo^2^+2Fc^2^)/3'
_refine_ls_weighting_scheme calc
_refine_ls_wR_factor_all 0.2304
_refine_ls_wR_factor_obs 0.1652
_reflns_number_observed 3189
_reflns_number_total 6730
_reflns_observed_criterion >2sigma(I)
_cod_data_source_file jo052202psi20051024_043047.cif
_cod_depositor_comments
;
The following automatic conversions were performed:
'_symmetry_cell_setting' value 'Triclinic' changed to 'triclinic'
according to '/home/saulius/struct/CIF-dictionaries/cif_core.dic'
dictionary named 'cif_core.dic' version 2.4.1 from 2010-06-29.

Automatic conversion script
Id: cif_fix_enum 1527 2010-12-29 10:47:43Z saulius 

The following automatic conversions were performed:

'_exptl_crystal_density_meas' value 'not_measured' was changed to '?'
- the value is perceived as not measured.

Automatic conversion script
Id: cif_fix_values 3008 2015-01-20 13:52:24Z robertas 

The following automatic conversions were performed:

'_refine_ls_weighting_scheme' value 'calc
w=1/[\s^2^(Fo^2^)+(0.0000P)^2^+5.4327P] where P=(Fo^2^+2Fc^2^)/3' was
changed to 'calc'. New tag '_refine_ls_weighting_details' was
created. The value of the new tag was set to
'w=1/[\s^2^(Fo^2^)+(0.0000P)^2^+5.4327P] where P=(Fo^2^+2Fc^2^)/3'.

Automatic conversion script
Id: cif_fix_values 3143 2015-03-26 13:38:13Z robertas 
;
_cod_original_sg_symbol_H-M 'P 1'
_cod_database_code 4021500

loop_
_symmetry_equiv_pos_as_xyz
'x, y, z'
'-x, y+1/2, -z'

loop_
_atom_site_aniso_label
_atom_site_aniso_U_11
_atom_site_aniso_U_22
_atom_site_aniso_U_33
_atom_site_aniso_U_23
_atom_site_aniso_U_13
_atom_site_aniso_U_12
P1 0.0312(14) 0.029(2) 0.036(2) 0.0000(13) 0.0030(11) -0.0035(13)
N1 0.042(5) 0.028(6) 0.040(5) 0.000(4) 0.004(4) -0.002(4)
O1 0.026(4) 0.046(6) 0.051(5) 0.000(4) 0.005(3) -0.001(3)
P2 0.0327(15) 0.032(2) 0.033(2) -0.0021(14) 0.0014(11) 0.0017(13)
O2 0.032(4) 0.046(6) 0.040(4) -0.003(4) -0.004(3) 0.009(3)
N3 0.031(4) 0.028(5) 0.037(5) 0.001(4) 0.004(4) 0.006(4)
C4 0.028(5) 0.032(7) 0.055(7) 0.002(6) 0.017(5) -0.001(5)
C5 0.032(6) 0.043(8) 0.048(7) -0.008(6) 0.006(5) 0.008(5)
C6 0.057(7) 0.033(7) 0.043(7) -0.004(6) 0.008(5) -0.004(6)
C7 0.057(7) 0.031(8) 0.059(8) -0.003(6) -0.002(6) -0.005(6)
C8 0.052(7) 0.038(8) 0.059(8) 0.007(6) 0.013(6) 0.004(6)
C9 0.031(5) 0.029(7) 0.033(6) -0.006(5) 0.002(4) -0.004(5)
C10 0.024(5) 0.037(7) 0.047(7) -0.009(6) 0.002(5) -0.002(5)
C11 0.041(6) 0.022(7) 0.042(6) 0.001(5) 0.001(5) -0.006(5)
C12 0.049(7) 0.038(8) 0.049(7) -0.003(6) -0.007(6) -0.004(6)
C13 0.039(6) 0.044(8) 0.033(6) 0.002(6) -0.009(5) 0.007(6)
C14 0.027(5) 0.041(7) 0.036(6) 0.004(5) -0.005(4) -0.003(5)
C15 0.053(7) 0.046(8) 0.053(7) 0.006(6) 0.000(6) -0.005(6)
C16 0.060(7) 0.047(9) 0.053(8) 0.007(6) -0.007(6) 0.005(6)
N17 0.032(5) 0.034(6) 0.039(5) -0.006(4) 0.003(4) 0.005(4)
C18 0.036(6) 0.029(7) 0.056(7) -0.019(6) -0.006(5) 0.010(5)
C19 0.037(6) 0.044(8) 0.062(7) -0.011(7) -0.007(5) -0.008(6)
C20 0.044(7) 0.033(7) 0.053(7) -0.007(6) -0.001(6) -0.004(5)
C21 0.039(6) 0.037(8) 0.045(7) -0.009(6) 0.003(5) 0.009(5)
C22 0.046(7) 0.039(8) 0.040(6) 0.001(6) 0.009(5) 0.002(5)
N31 0.035(5) 0.040(7) 0.032(5) -0.005(4) -0.001(4) -0.002(4)
N33 0.027(4) 0.039(6) 0.035(5) 0.005(4) -0.009(4) -0.003(4)
C34 0.037(6) 0.039(7) 0.043(6) -0.001(6) -0.013(5) -0.004(5)
C35 0.030(5) 0.030(7) 0.042(6) 0.002(5) 0.006(5) -0.009(5)
C36 0.049(7) 0.040(8) 0.044(7) -0.002(6) -0.003(5) -0.001(6)
C37 0.045(7) 0.039(8) 0.052(7) -0.001(6) 0.002(5) -0.005(6)
C38 0.057(7) 0.037(8) 0.055(7) 0.002(6) -0.007(6) 0.000(6)
C39 0.031(6) 0.034(7) 0.035(6) -0.002(5) 0.003(5) 0.007(5)
C40 0.034(6) 0.036(7) 0.034(6) -0.003(5) -0.001(5) -0.003(5)
C41 0.035(6) 0.046(8) 0.036(6) 0.005(6) 0.004(5) 0.006(5)
C42 0.046(6) 0.022(6) 0.045(7) 0.006(5) 0.011(5) 0.001(5)
C43 0.039(6) 0.036(7) 0.048(7) -0.001(6) 0.011(5) 0.007(5)
C44 0.022(5) 0.043(7) 0.032(6) -0.001(5) 0.000(4) 0.004(5)
C45 0.051(7) 0.054(9) 0.042(7) 0.011(6) -0.010(6) -0.001(6)
C46 0.032(6) 0.052(9) 0.061(8) 0.010(6) 0.007(5) -0.008(5)
N47 0.027(4) 0.031(6) 0.039(5) -0.009(4) -0.007(4) 0.005(4)
C48 0.038(6) 0.047(9) 0.055(7) -0.003(6) 0.013(5) -0.005(6)
C49 0.033(6) 0.038(8) 0.073(8) -0.015(7) 0.017(5) 0.007(6)
C50 0.050(7) 0.025(7) 0.061(7) -0.009(6) 0.007(6) 0.003(5)
C51 0.040(6) 0.029(8) 0.048(7) -0.011(5) 0.000(5) 0.006(5)
C52 0.045(7) 0.043(8) 0.042(7) -0.009(6) -0.010(5) 0.004(6)

loop_
_atom_site_label
_atom_site_type_symbol
_atom_site_fract_x
_atom_site_fract_y
_atom_site_fract_z
_atom_site_U_iso_or_equiv
_atom_site_thermal_displace_type
_atom_site_occupancy
_atom_site_calc_flag
_atom_site_refinement_flags
P1 P -0.3312(4) -0.1360(3) -0.10048(9) 0.0319(7) Uani 1 d .
N1 N -0.1680(13) -0.2635(9) -0.0948(3) 0.037(2) Uani 1 d .
O1 O -0.5574(9) -0.1657(8) -0.1022(2) 0.041(2) Uani 1 d .
P2 P -0.8313(4) -0.8438(3) -0.39937(9) 0.0328(7) Uani 1 d .
O2 O -1.0575(9) -0.8106(8) -0.3978(2) 0.039(2) Uani 1 d .
N3 N -0.2229(11) -0.0799(9) -0.1512(3) 0.032(2) Uani 1 d .
C4 C -0.0306(14) -0.1511(11) -0.1648(4) 0.038(3) Uani 1 d .
H4A H 0.0934(14) -0.0944(11) -0.1582(4) 0.046 Uiso 1 calc R
H4B H -0.0329(14) -0.1727(11) -0.1992(4) 0.046 Uiso 1 calc R
C5 C -0.0221(16) -0.2810(12) -0.1353(4) 0.041(3) Uani 1 d .
H5 H 0.1231(16) -0.2953(12) -0.1231(4) 0.049 Uiso 1 calc R
C6 C -0.1011(17) -0.4099(11) -0.1591(4) 0.044(3) Uani 1 d .
H6A H 0.0088(17) -0.4519(11) -0.1790(4) 0.053 Uiso 1 calc R
H6B H -0.2262(17) -0.3923(11) -0.1789(4) 0.053 Uiso 1 calc R
C7 C -0.1544(17) -0.4979(12) -0.1160(4) 0.049(3) Uani 1 d .
H7A H -0.0274(17) -0.5413(12) -0.1029(4) 0.059 Uiso 1 calc R
H7B H -0.2571(17) -0.5686(12) -0.1245(4) 0.059 Uiso 1 calc R
C8 C -0.2481(17) -0.3977(11) -0.0802(4) 0.050(3) Uani 1 d .
H8A H -0.4029(17) -0.3997(11) -0.0815(4) 0.060 Uiso 1 calc R
H8B H -0.2028(17) -0.4196(11) -0.0475(4) 0.060 Uiso 1 calc R
C9 C -0.2747(14) 0.0417(11) -0.1731(3) 0.031(2) Uani 1 d .
C10 C -0.1494(14) 0.0983(12) -0.2090(3) 0.036(3) Uani 1 d .
H10 H -0.0286(14) 0.0509(12) -0.2193(3) 0.043 Uiso 1 calc R
C11 C -0.1968(16) 0.2200(11) -0.2294(4) 0.035(3) Uani 1 d .
C12 C -0.3717(17) 0.2887(12) -0.2138(4) 0.045(3) Uani 1 d .
H12 H -0.4029(17) 0.3743(12) -0.2271(4) 0.054 Uiso 1 calc R
C13 C -0.5034(16) 0.2363(12) -0.1792(3) 0.039(3) Uani 1 d .
C14 C -0.4539(14) 0.1125(11) -0.1599(3) 0.035(3) Uani 1 d .
H14 H -0.5450(14) 0.0743(11) -0.1369(3) 0.042 Uiso 1 calc R
C15 C -0.0606(17) 0.2781(13) -0.2687(4) 0.051(3) Uani 1 d .
H15A H -0.0919(79) 0.3741(19) -0.2725(17) 0.076 Uiso 1 calc R
H15B H -0.0893(82) 0.2306(47) -0.2985(7) 0.076 Uiso 1 calc R
H15C H 0.0871(17) 0.2669(66) -0.2602(12) 0.076 Uiso 1 calc R
C16 C -0.6907(17) 0.3144(12) -0.1623(4) 0.053(3) Uani 1 d .
H16A H -0.6728(49) 0.4099(16) -0.1703(21) 0.080 Uiso 1 calc R
H16B H -0.7046(64) 0.3046(56) -0.1278(5) 0.080 Uiso 1 calc R
H16C H -0.8168(21) 0.2797(46) -0.1779(19) 0.080 Uiso 1 calc R
N17 N -0.2842(11) -0.0258(9) -0.0589(3) 0.035(2) Uani 1 d .
C18 C -0.0707(14) 0.0165(11) -0.0476(4) 0.040(3) Uani 1 d .
H18A H 0.0280(14) -0.0244(11) -0.0705(4) 0.048 Uiso 1 calc R
H18B H -0.0328(14) -0.0150(11) -0.0154(4) 0.048 Uiso 1 calc R
C19 C -0.0536(15) 0.1696(13) -0.0499(4) 0.048(3) Uani 1 d .
H19A H -0.0758(15) 0.1998(13) -0.0831(4) 0.057 Uiso 1 calc R
H19B H 0.0887(15) 0.1973(13) -0.0401(4) 0.057 Uiso 1 calc R
C20 C -0.2151(16) 0.2376(12) -0.0175(4) 0.043(3) Uani 1 d .
H20A H -0.1818(16) 0.2174(12) 0.0162(4) 0.052 Uiso 1 calc R
H20B H -0.2090(16) 0.3365(12) -0.0219(4) 0.052 Uiso 1 calc R
C21 C -0.4301(16) 0.1883(11) -0.0287(4) 0.040(3) Uani 1 d .
H21A H -0.4711(16) 0.2211(11) -0.0606(4) 0.048 Uiso 1 calc R
H21B H -0.5299(16) 0.2260(11) -0.0053(4) 0.048 Uiso 1 calc R
C22 C -0.4442(16) 0.0328(12) -0.0278(4) 0.042(3) Uani 1 d .
H22A H -0.4239(16) 0.0000(12) 0.0051(4) 0.050 Uiso 1 calc R
H22B H -0.5847(16) 0.0040(12) -0.0386(4) 0.050 Uiso 1 calc R
N31 N -0.6666(12) -0.7166(10) -0.4056(3) 0.036(2) Uani 1 d .
N33 N -0.7222(11) -0.9006(9) -0.3487(3) 0.034(2) Uani 1 d .
C34 C -0.5319(15) -0.8270(11) -0.3356(4) 0.039(3) Uani 1 d .
H34A H -0.4072(15) -0.8831(11) -0.3422(4) 0.047 Uiso 1 calc R
H34B H -0.5340(15) -0.8055(11) -0.3013(4) 0.047 Uiso 1 calc R
C35 C -0.5219(15) -0.6985(11) -0.3643(4) 0.034(3) Uani 1 d .
H35 H -0.3761(15) -0.6849(11) -0.3762(4) 0.041 Uiso 1 calc R
C36 C -0.6003(16) -0.5681(11) -0.3413(4) 0.044(3) Uani 1 d .
H36A H -0.7245(16) -0.5848(11) -0.3212(4) 0.053 Uiso 1 calc R
H36B H -0.4897(16) -0.5252(11) -0.3219(4) 0.053 Uiso 1 calc R
C37 C -0.6550(16) -0.4827(12) -0.3838(4) 0.045(3) Uani 1 d .
H37A H -0.5288(16) -0.4382(12) -0.3968(4) 0.054 Uiso 1 calc R
H37B H -0.7587(16) -0.4127(12) -0.3752(4) 0.054 Uiso 1 calc R
C38 C -0.7463(17) -0.5811(11) -0.4195(4) 0.050(3) Uani 1 d .
H38A H -0.9011(17) -0.5792(11) -0.4184(4) 0.060 Uiso 1 calc R
H38B H -0.7006(17) -0.5581(11) -0.4521(4) 0.060 Uiso 1 calc R
C39 C -0.7737(15) -1.0219(11) -0.3268(3) 0.033(3) Uani 1 d .
C40 C -0.6490(15) -1.0781(11) -0.2910(3) 0.035(3) Uani 1 d .
H40 H -0.5295(15) -1.0299(11) -0.2804(3) 0.042 Uiso 1 calc R
C41 C -0.6937(16) -1.2005(12) -0.2709(4) 0.039(3) Uani 1 d .
C42 C -0.8720(16) -1.2717(11) -0.2856(4) 0.038(3) Uani 1 d .
H42 H -0.9051(16) -1.3561(11) -0.2715(4) 0.045 Uiso 1 calc R
C43 C -1.0031(16) -1.2167(12) -0.3217(4) 0.041(3) Uani 1 d .
C44 C -0.9520(13) -1.0920(11) -0.3403(3) 0.032(3) Uani 1 d .
H44 H -1.0424(13) -1.0528(11) -0.3632(3) 0.039 Uiso 1 calc R
C45 C -0.5614(17) -1.2590(12) -0.2315(4) 0.049(3) Uani 1 d .
H45A H -0.5910(81) -1.3555(19) -0.2283(17) 0.073 Uiso 1 calc R
H45B H -0.5943(83) -1.2133(50) -0.2015(6) 0.073 Uiso 1 calc R
H45C H -0.4130(17) -1.2462(66) -0.2390(13) 0.073 Uiso 1 calc R
C46 C -1.1904(15) -1.2938(12) -0.3389(4) 0.048(3) Uani 1 d .
H46A H -1.3092(31) -1.2322(17) -0.3425(22) 0.073 Uiso 1 calc R
H46B H -1.2258(65) -1.3640(44) -0.3157(12) 0.073 Uiso 1 calc R
H46C H -1.1586(37) -1.3356(56) -0.3696(12) 0.073 Uiso 1 calc R
N47 N -0.7855(11) -0.9544(8) -0.4412(3) 0.032(2) Uani 1 d .
C48 C -0.5743(15) -0.9982(12) -0.4520(4) 0.047(3) Uani 1 d .
H48A H -0.4764(15) -0.9573(12) -0.4288(4) 0.056 Uiso 1 calc R
H48B H -0.5353(15) -0.9657(12) -0.4841(4) 0.056 Uiso 1 calc R
C49 C -0.5520(15) -1.1493(12) -0.4503(4) 0.048(3) Uani 1 d .
H49A H -0.5705(15) -1.1810(12) -0.4173(4) 0.058 Uiso 1 calc R
H49B H -0.4099(15) -1.1750(12) -0.4609(4) 0.058 Uiso 1 calc R
C50 C -0.7149(16) -1.2167(11) -0.4824(4) 0.045(3) Uani 1 d .
H50A H -0.6829(16) -1.1960(11) -0.5161(4) 0.055 Uiso 1 calc R
H50B H -0.7077(16) -1.3157(11) -0.4783(4) 0.055 Uiso 1 calc R
C51 C -0.9324(16) -1.1685(11) -0.4708(4) 0.039(3) Uani 1 d .
H51A H -0.9724(16) -1.2010(11) -0.4388(4) 0.047 Uiso 1 calc R
H51B H -1.0325(16) -1.2066(11) -0.4940(4) 0.047 Uiso 1 calc R
C52 C -0.9449(16) -1.0166(12) -0.4720(4) 0.043(3) Uani 1 d .
H52A H -0.9248(16) -0.9850(12) -0.5051(4) 0.052 Uiso 1 calc R
H52B H -1.0857(16) -0.9877(12) -0.4615(4) 0.052 Uiso 1 calc R

loop_
_atom_type_symbol
_atom_type_description
_atom_type_scat_dispersion_real
_atom_type_scat_dispersion_imag
_atom_type_scat_source
C C 0.0033 0.0016 'International Tables Vol C Tables 4.2.6.8 and 6.1.1.4'
H H 0.0000 0.0000 'International Tables Vol C Tables 4.2.6.8 and 6.1.1.4'
N N 0.0061 0.0033 'International Tables Vol C Tables 4.2.6.8 and 6.1.1.4'
O O 0.0106 0.0060 'International Tables Vol C Tables 4.2.6.8 and 6.1.1.4'
P P 0.1023 0.0942 'International Tables Vol C Tables 4.2.6.8 and 6.1.1.4'

loop_
_geom_angle_atom_site_label_1
_geom_angle_atom_site_label_2
_geom_angle_atom_site_label_3
_geom_angle
O1 P1 N17 109.8(4)
O1 P1 N1 118.1(4)
N17 P1 N1 109.2(4)
O1 P1 N3 116.2(4)
N17 P1 N3 108.1(4)
N1 P1 N3 94.3(4)
C5 N1 C8 108.9(9)
C5 N1 P1 114.5(7)
C8 N1 P1 119.8(7)
O2 P2 N47 110.1(4)
O2 P2 N31 117.0(4)
N47 P2 N31 108.8(4)
O2 P2 N33 116.9(4)
N47 P2 N33 108.1(4)
N31 P2 N33 94.7(4)
C9 N3 C4 119.9(8)
C9 N3 P1 124.4(7)
C4 N3 P1 114.1(6)
N3 C4 C5 106.9(7)
N1 C5 C6 103.1(9)
N1 C5 C4 107.2(9)
C6 C5 C4 117.0(9)
C5 C6 C7 101.7(8)
C6 C7 C8 103.7(9)
N1 C8 C7 105.4(8)
C14 C9 N3 120.8(9)
C14 C9 C10 117.3(10)
N3 C9 C10 121.9(9)
C11 C10 C9 121.8(10)
C10 C11 C12 118.7(10)
C10 C11 C15 120.8(10)
C12 C11 C15 120.5(10)
C11 C12 C13 121.9(11)
C14 C13 C12 118.0(10)
C14 C13 C16 121.2(10)
C12 C13 C16 120.7(11)
C13 C14 C9 122.2(10)
C18 N17 C22 114.1(8)
C18 N17 P1 121.3(6)
C22 N17 P1 124.4(7)
N17 C18 C19 110.1(8)
C18 C19 C20 111.4(10)
C21 C20 C19 110.4(9)
C20 C21 C22 112.2(9)
N17 C22 C21 110.2(9)
C38 N31 C35 107.9(8)
C38 N31 P2 119.9(6)
C35 N31 P2 113.8(7)
C39 N33 C34 121.1(8)
C39 N33 P2 124.5(7)
C34 N33 P2 112.9(7)
N33 C34 C35 108.8(8)
N31 C35 C34 106.7(8)
N31 C35 C36 103.1(8)
C34 C35 C36 118.2(9)
C37 C36 C35 102.5(8)
C36 C37 C38 104.6(10)
N31 C38 C37 106.0(8)
C44 C39 N33 120.4(9)
C44 C39 C40 117.7(10)
N33 C39 C40 121.9(9)
C41 C40 C39 122.1(10)
C40 C41 C42 119.6(10)
C40 C41 C45 121.8(10)
C42 C41 C45 118.5(11)
C41 C42 C43 119.6(10)
C44 C43 C42 118.2(10)
C44 C43 C46 121.6(10)
C42 C43 C46 120.2(11)
C43 C44 C39 122.6(10)
C48 N47 C52 113.3(8)
C48 N47 P2 121.2(7)
C52 N47 P2 125.5(6)
N47 C48 C49 112.3(9)
C48 C49 C50 110.6(10)
C51 C50 C49 111.2(9)
C50 C51 C52 111.2(9)
N47 C52 C51 111.6(9)

loop_
_geom_bond_atom_site_label_1
_geom_bond_atom_site_label_2
_geom_bond_distance
P1 O1 1.477(6)
P1 N17 1.630(9)
P1 N1 1.647(9)
P1 N3 1.680(8)
N1 C5 1.482(12)
N1 C8 1.484(13)
P2 O2 1.483(7)
P2 N47 1.635(8)
P2 N31 1.653(9)
P2 N33 1.685(8)
N3 C9 1.396(12)
N3 C4 1.470(11)
C4 C5 1.535(15)
C5 C6 1.530(14)
C6 C7 1.532(14)
C7 C8 1.536(14)
C9 C14 1.394(13)
C9 C10 1.405(13)
C10 C11 1.371(14)
C11 C12 1.381(14)
C11 C15 1.520(14)
C12 C13 1.388(14)
C13 C14 1.379(14)
C13 C16 1.503(14)
N17 C18 1.463(11)
N17 C22 1.466(12)
C18 C19 1.52(2)
C19 C20 1.534(15)
C20 C21 1.493(14)
C21 C22 1.55(2)
N31 C38 1.490(13)
N31 C35 1.495(11)
N33 C39 1.391(12)
N33 C34 1.466(12)
C34 C35 1.511(14)
C35 C36 1.531(14)
C36 C37 1.506(14)
C37 C38 1.518(14)
C39 C44 1.389(13)
C39 C40 1.399(13)
C40 C41 1.370(15)
C41 C42 1.403(14)
C41 C45 1.511(13)
C42 C43 1.427(14)
C43 C44 1.382(14)
C43 C46 1.501(14)
N47 C48 1.451(11)
N47 C52 1.474(11)
C48 C49 1.51(2)
C49 C50 1.532(14)
C50 C51 1.506(14)
C51 C52 1.510(15)

loop_
_geom_torsion_atom_site_label_1
_geom_torsion_atom_site_label_2
_geom_torsion_atom_site_label_3
_geom_torsion_atom_site_label_4
_geom_torsion
O1 P1 N1 C5 117.6(7)
N17 P1 N1 C5 -116.1(7)
N3 P1 N1 C5 -5.2(8)
O1 P1 N1 C8 -14.5(10)
N17 P1 N1 C8 111.7(8)
N3 P1 N1 C8 -137.3(8)
O1 P1 N3 C9 64.1(9)
N17 P1 N3 C9 -59.8(8)
N1 P1 N3 C9 -171.7(8)
O1 P1 N3 C4 -130.7(7)
N17 P1 N3 C4 105.3(7)
N1 P1 N3 C4 -6.5(8)
C9 N3 C4 C5 -178.8(8)
P1 N3 C4 C5 15.3(10)
C8 N1 C5 C6 27.6(11)
P1 N1 C5 C6 -109.6(8)
C8 N1 C5 C4 151.6(8)
P1 N1 C5 C4 14.4(10)
N3 C4 C5 N1 -17.7(11)
N3 C4 C5 C6 97.3(10)
N1 C5 C6 C7 -40.3(10)
C4 C5 C6 C7 -157.6(8)
C5 C6 C7 C8 38.2(10)
C5 N1 C8 C7 -3.5(11)
P1 N1 C8 C7 131.0(8)
C6 C7 C8 N1 -22.0(11)
C4 N3 C9 C14 -178.5(9)
P1 N3 C9 C14 -14.2(13)
C4 N3 C9 C10 1.1(13)
P1 N3 C9 C10 165.5(7)
C14 C9 C10 C11 1.9(14)
N3 C9 C10 C11 -177.8(9)
C9 C10 C11 C12 0.6(15)
C9 C10 C11 C15 -179.1(9)
C10 C11 C12 C13 -1.9(16)
C15 C11 C12 C13 177.7(10)
C11 C12 C13 C14 0.7(16)
C11 C12 C13 C16 179.0(10)
C12 C13 C14 C9 1.9(15)
C16 C13 C14 C9 -176.4(9)
N3 C9 C14 C13 176.5(9)
C10 C9 C14 C13 -3.1(14)
O1 P1 N17 C18 176.7(8)
N1 P1 N17 C18 45.8(9)
N3 P1 N17 C18 -55.7(9)
O1 P1 N17 C22 0.7(10)
N1 P1 N17 C22 -130.2(8)
N3 P1 N17 C22 128.4(8)
C22 N17 C18 C19 -57.5(12)
P1 N17 C18 C19 126.1(9)
N17 C18 C19 C20 55.2(12)
C18 C19 C20 C21 -54.2(12)
C19 C20 C21 C22 53.1(13)
C18 N17 C22 C21 56.0(11)
P1 N17 C22 C21 -127.7(9)
C20 C21 C22 N17 -53.6(12)
O2 P2 N31 C38 -12.9(9)
N47 P2 N31 C38 112.7(8)
N33 P2 N31 C38 -136.4(8)
O2 P2 N31 C35 117.0(7)
N47 P2 N31 C35 -117.4(7)
N33 P2 N31 C35 -6.5(8)
O2 P2 N33 C39 65.2(9)
N47 P2 N33 C39 -59.7(9)
N31 P2 N33 C39 -171.2(8)
O2 P2 N33 C34 -128.8(7)
N47 P2 N33 C34 106.3(7)
N31 P2 N33 C34 -5.2(8)
C39 N33 C34 C35 -178.5(9)
P2 N33 C34 C35 14.9(10)
C38 N31 C35 C34 151.2(8)
P2 N31 C35 C34 15.6(10)
C38 N31 C35 C36 26.0(10)
P2 N31 C35 C36 -109.7(8)
N33 C34 C35 N31 -18.4(11)
N33 C34 C35 C36 97.1(10)
N31 C35 C36 C37 -38.8(10)
C34 C35 C36 C37 -156.2(8)
C35 C36 C37 C38 37.2(11)
C35 N31 C38 C37 -3.0(11)
P2 N31 C38 C37 129.4(8)
C36 C37 C38 N31 -21.6(11)
C34 N33 C39 C44 -178.5(9)
P2 N33 C39 C44 -13.6(13)
C34 N33 C39 C40 0.9(14)
P2 N33 C39 C40 165.8(7)
C44 C39 C40 C41 2.5(15)
N33 C39 C40 C41 -176.9(9)
C39 C40 C41 C42 -1.2(16)
C39 C40 C41 C45 -178.5(9)
C40 C41 C42 C43 0.8(15)
C45 C41 C42 C43 178.1(9)
C41 C42 C43 C44 -1.7(15)
C41 C42 C43 C46 178.0(9)
C42 C43 C44 C39 3.1(14)
C46 C43 C44 C39 -176.6(9)
N33 C39 C44 C43 176.0(9)
C40 C39 C44 C43 -3.5(14)
O2 P2 N47 C48 176.4(8)
N31 P2 N47 C48 46.8(9)
N33 P2 N47 C48 -54.8(9)
O2 P2 N47 C52 -2.0(10)
N31 P2 N47 C52 -131.5(9)
N33 P2 N47 C52 126.9(8)
C52 N47 C48 C49 -55.4(12)
P2 N47 C48 C49 126.1(9)
N47 C48 C49 C50 53.7(12)
C48 C49 C50 C51 -53.1(12)
C49 C50 C51 C52 53.5(13)
C48 N47 C52 C51 55.1(12)
P2 N47 C52 C51 -126.4(9)
C50 C51 C52 N47 -53.9(12)

loop_
_cod_related_entry_id
_cod_related_entry_database
_cod_related_entry_code
1 ChemSpider 8934392
